data_1518514
loop_
_publ_author_name
'Asiri, Abdullah M.'
'Heller, Harry G.'
'Hughes, David S.'
'Hursthouse, Michael B.'
'Kendrick, John'
'Leusen, Frank Jj'
'Montis, Riccardo'

_publ_section_title
;
 A mechanophysical phase transition provides a dramatic example of colour
 polymorphism: the tribochromism of a substituted
 tri(methylene)tetrahydrofuran-2-one.
;
_journal_issue 1
_journal_name_full 'Chemistry Central journal'
_journal_page_first 70
_journal_paper_doi 10.1186/s13065-014-0070-3
_journal_volume 8
_journal_year 2014
_chemical_formula_sum 'C25 H18 N2 O2'
_chemical_formula_weight 378.41
_chemical_name_common TriboII
_chemical_name_systematic
;
 ?
;
_space_group_IT_number 14
_symmetry_cell_setting monoclinic
_symmetry_space_group_name_Hall '-P 2yn'
_symmetry_space_group_name_H-M 'P 1 21/n 1'
_atom_sites_solution_hydrogens geom
_atom_sites_solution_primary direct
_atom_sites_solution_secondary difmap
_audit_creation_method SHELXL-97
_cell_angle_alpha 90.00
_cell_angle_beta 105.530(3)
_cell_angle_gamma 90.00
_cell_formula_units_Z 4
_cell_length_a 14.38400(10)
_cell_length_b 8.2140(5)
_cell_length_c 17.3650(9)
_cell_measurement_temperature 293(2)
_cell_volume 1976.77(16)
_computing_structure_refinement 'SHELXL-97 (Sheldrick, 2008)'
_diffrn_ambient_temperature 293(2)
_diffrn_measured_fraction_theta_full 0.987
_diffrn_measured_fraction_theta_max 0.987
_diffrn_measurement_device_type 'FAST TV Area Detector'
_diffrn_radiation_monochromator graphite
_diffrn_radiation_source 'FR591 Rotating Anode'
_diffrn_radiation_type MoK\a
_diffrn_radiation_wavelength 0.71069
_diffrn_reflns_av_R_equivalents 0.0515
_diffrn_reflns_av_sigmaI/netI 0.2327
_diffrn_reflns_limit_h_max 18
_diffrn_reflns_limit_h_min -18
_diffrn_reflns_limit_k_max 7
_diffrn_reflns_limit_k_min -10
_diffrn_reflns_limit_l_max 22
_diffrn_reflns_limit_l_min -15
_diffrn_reflns_number 9519
_diffrn_reflns_theta_full 27.50
_diffrn_reflns_theta_max 27.50
_diffrn_reflns_theta_min 2.43
_exptl_absorpt_coefficient_mu 0.082
_exptl_crystal_colour red
_exptl_crystal_density_diffrn 1.272
_exptl_crystal_density_method 'not measured'
_exptl_crystal_F_000 792
_refine_diff_density_max 0.400
_refine_diff_density_min -0.229
_refine_diff_density_rms 0.057
_refine_ls_extinction_method none
_refine_ls_goodness_of_fit_ref 0.491
_refine_ls_hydrogen_treatment mixed
_refine_ls_matrix_type full
_refine_ls_number_parameters 262
_refine_ls_number_reflns 4489
_refine_ls_number_restraints 0
_refine_ls_restrained_S_all 0.491
_refine_ls_R_factor_all 0.0804
_refine_ls_R_factor_gt 0.0410
_refine_ls_shift/su_max 0.000
_refine_ls_shift/su_mean 0.000
_refine_ls_structure_factor_coef Fsqd
_refine_ls_weighting_details 'calc w=1/[\s^2^(Fo^2^)+(0.0000P)^2^+0.0000P] where P=(Fo^2^+2Fc^2^)/3'
_refine_ls_weighting_scheme calc
_refine_ls_wR_factor_gt 0.1138
_refine_ls_wR_factor_ref 0.1482
_reflns_number_gt 2126
_reflns_number_total 4489
_reflns_threshold_expression >2\s(I)
_cod_data_source_file 1283497142137493_add3.cif
_cod_data_source_block raw
_cod_depositor_comments
;
The following automatic conversions were performed:

'_symmetry_cell_setting' value 'Monoclinic' changed to 'monoclinic'
according to
/usr/data/users/saulius/crontab/automatic-downloads/current/BMC/lib/dictionaries/cif_core.dic
dictionary named 'cif_core.dic' version 2.4.2 from 2011-04-26.

Automatic conversion script
Id: cif_fix_values 2935 2014-11-11 08:27:57Z andrius 
;
_cod_original_sg_symbol_H-M P2(1)/n
_cod_database_code 1518514

loop_
_symmetry_equiv_pos_as_xyz
'x, y, z'
'x+1/2, -y+1/2, z+1/2'
'-x, -y, -z'
'-x-1/2, y-1/2, -z-1/2'

loop_
_atom_site_label
_atom_site_type_symbol
_atom_site_fract_x
_atom_site_fract_y
_atom_site_fract_z
_atom_site_U_iso_or_equiv
_atom_site_adp_type
_atom_site_occupancy
_atom_site_symmetry_multiplicity
_atom_site_calc_flag
_atom_site_refinement_flags
C1 C -0.09105(16) 0.1451(2) -0.03354(14) 0.0197(4) Uani 1 1 d .
C2 C -0.00870(14) 0.2739(2) 0.08016(13) 0.0167(4) Uani 1 1 d .
C3 C -0.09274(14) 0.2034(2) 0.09935(13) 0.0150(4) Uani 1 1 d .
C4 C -0.14639(14) 0.1213(2) 0.02581(12) 0.0154(4) Uani 1 1 d .
C5 C 0.05595(15) 0.3927(3) 0.11394(13) 0.0179(4) Uani 1 1 d .
C6 C 0.12099(15) 0.4525(2) 0.07055(13) 0.0184(4) Uani 1 1 d .
C7 C 0.05862(16) 0.4805(3) 0.18557(14) 0.0222(5) Uani 1 1 d .
C8 C -0.11479(14) 0.2189(2) 0.17214(13) 0.0154(4) Uani 1 1 d .
C9 C -0.03816(14) 0.2129(2) 0.24731(13) 0.0161(4) Uani 1 1 d .
C10 C 0.04317(15) 0.1143(3) 0.25185(14) 0.0203(5) Uani 1 1 d .
H10 H 0.0478 0.0558 0.2072 0.024 Uiso 1 1 calc R
C11 C 0.11642(16) 0.1036(3) 0.32211(15) 0.0267(5) Uani 1 1 d .
H11 H 0.1705 0.0402 0.3240 0.032 Uiso 1 1 calc R
C12 C 0.10936(17) 0.1870(3) 0.38952(15) 0.0300(5) Uani 1 1 d .
H12 H 0.1587 0.1795 0.4366 0.036 Uiso 1 1 calc R
C13 C 0.02862(17) 0.2821(3) 0.38686(14) 0.0264(5) Uani 1 1 d .
H13 H 0.0236 0.3368 0.4325 0.032 Uiso 1 1 calc R
C14 C -0.04434(16) 0.2956(3) 0.31651(14) 0.0199(4) Uani 1 1 d .
H14 H -0.0979 0.3601 0.3151 0.024 Uiso 1 1 calc R
C15 C -0.21594(14) 0.2383(2) 0.17533(13) 0.0153(4) Uani 1 1 d .
C16 C -0.24910(15) 0.1702(3) 0.23711(13) 0.0192(4) Uani 1 1 d .
H16 H -0.2073 0.1098 0.2771 0.023 Uiso 1 1 calc R
C17 C -0.34450(16) 0.1929(3) 0.23872(14) 0.0227(5) Uani 1 1 d .
H17 H -0.3662 0.1472 0.2798 0.027 Uiso 1 1 calc R
C18 C -0.40719(16) 0.2826(3) 0.17985(15) 0.0244(5) Uani 1 1 d .
H18 H -0.4709 0.2969 0.1813 0.029 Uiso 1 1 calc R
C19 C -0.37509(15) 0.3516(3) 0.11850(14) 0.0218(5) Uani 1 1 d .
H19 H -0.4172 0.4121 0.0789 0.026 Uiso 1 1 calc R
C20 C -0.27977(15) 0.3300(2) 0.11649(13) 0.0176(4) Uani 1 1 d .
H20 H -0.2584 0.3771 0.0756 0.021 Uiso 1 1 calc R
C21 C -0.21735(15) 0.0076(2) 0.01213(13) 0.0174(4) Uani 1 1 d .
C23 C -0.26161(16) -0.0644(3) 0.07354(15) 0.0223(5) Uani 1 1 d .
H23B H -0.3125 0.0050 0.0822 0.027 Uiso 1 1 calc R
H23A H -0.2134 -0.0804 0.1240 0.027 Uiso 1 1 calc R
C24 C -0.30232(18) -0.2277(3) 0.03678(16) 0.0288(6) Uani 1 1 d .
H24A H -0.2529 -0.3113 0.0477 0.035 Uiso 1 1 calc R
H24B H -0.3555 -0.2630 0.0573 0.035 Uiso 1 1 calc R
C25 C -0.33655(17) -0.1907(3) -0.05229(16) 0.0289(5) Uani 1 1 d .
H25B H -0.3988 -0.1369 -0.0656 0.035 Uiso 1 1 calc R
H25A H -0.3413 -0.2895 -0.0837 0.035 Uiso 1 1 calc R
C22 C -0.25790(16) -0.0775(3) -0.06665(14) 0.0217(5) Uani 1 1 d .
H22A H -0.2082 -0.1396 -0.0817 0.026 Uiso 1 1 calc R
H22B H -0.2851 0.0005 -0.1086 0.026 Uiso 1 1 calc R
N1 N 0.17284(13) 0.5038(2) 0.03663(12) 0.0243(4) Uani 1 1 d .
N2 N 0.06371(17) 0.5606(3) 0.24057(14) 0.0344(5) Uani 1 1 d .
O1 O -0.00531(10) 0.22855(18) 0.00504(9) 0.0192(3) Uani 1 1 d .
O2 O -0.10260(13) 0.1026(2) -0.10114(10) 0.0285(4) Uani 1 1 d .

loop_
_atom_site_aniso_label
_atom_site_aniso_U_11
_atom_site_aniso_U_22
_atom_site_aniso_U_33
_atom_site_aniso_U_23
_atom_site_aniso_U_13
_atom_site_aniso_U_12
C1 0.0239(11) 0.0163(11) 0.0191(11) -0.0009(8) 0.0060(9) 0.0006(8)
C2 0.0166(10) 0.0199(11) 0.0140(10) 0.0020(8) 0.0049(8) 0.0055(8)
C3 0.0143(10) 0.0148(10) 0.0152(10) 0.0011(8) 0.0030(8) 0.0007(7)
C4 0.0171(10) 0.0160(10) 0.0132(10) 0.0004(8) 0.0043(8) 0.0036(7)
C5 0.0157(10) 0.0202(11) 0.0183(11) 0.0019(8) 0.0055(8) 0.0000(7)
C6 0.0175(10) 0.0161(11) 0.0207(11) 0.0012(8) 0.0038(9) 0.0038(8)
C7 0.0213(11) 0.0228(12) 0.0236(12) 0.0014(9) 0.0077(9) -0.0048(8)
C8 0.0174(10) 0.0135(10) 0.0159(11) 0.0009(8) 0.0055(8) -0.0006(7)
C9 0.0172(10) 0.0160(10) 0.0148(10) 0.0038(8) 0.0038(8) -0.0023(7)
C10 0.0204(11) 0.0225(11) 0.0184(11) 0.0047(9) 0.0061(9) 0.0014(8)
C11 0.0190(11) 0.0334(13) 0.0246(13) 0.0086(10) 0.0004(9) 0.0020(9)
C12 0.0243(12) 0.0413(15) 0.0184(12) 0.0075(10) -0.0049(10) -0.0065(10)
C13 0.0311(13) 0.0308(13) 0.0156(12) -0.0022(9) 0.0030(10) -0.0084(10)
C14 0.0214(11) 0.0212(11) 0.0171(11) 0.0010(9) 0.0052(9) -0.0020(8)
C15 0.0157(10) 0.0147(10) 0.0154(10) -0.0035(8) 0.0038(8) -0.0017(7)
C16 0.0202(11) 0.0188(11) 0.0182(11) -0.0006(8) 0.0048(9) -0.0025(8)
C17 0.0228(11) 0.0255(12) 0.0228(12) -0.0042(9) 0.0111(9) -0.0062(9)
C18 0.0160(10) 0.0260(12) 0.0319(14) -0.0108(10) 0.0074(10) -0.0032(8)
C19 0.0194(11) 0.0197(11) 0.0232(12) -0.0044(9) 0.0004(9) 0.0033(8)
C20 0.0208(10) 0.0162(11) 0.0153(11) -0.0030(8) 0.0039(8) -0.0015(8)
C21 0.0186(10) 0.0135(10) 0.0195(11) -0.0013(8) 0.0039(8) 0.0032(7)
C23 0.0236(11) 0.0189(11) 0.0268(13) -0.0035(9) 0.0109(10) -0.0035(8)
C24 0.0334(13) 0.0186(12) 0.0400(16) -0.0071(10) 0.0195(12) -0.0059(9)
C25 0.0241(12) 0.0233(12) 0.0374(15) -0.0119(10) 0.0049(11) -0.0045(9)
C22 0.0241(11) 0.0191(11) 0.0201(12) -0.0042(9) 0.0029(9) 0.0006(8)
N1 0.0216(10) 0.0247(10) 0.0285(11) 0.0031(8) 0.0102(9) 0.0009(7)
N2 0.0449(14) 0.0315(12) 0.0312(13) -0.0081(10) 0.0176(11) -0.0109(9)
O1 0.0204(8) 0.0229(8) 0.0160(8) -0.0021(6) 0.0079(6) -0.0001(6)
O2 0.0402(10) 0.0310(9) 0.0168(9) -0.0047(7) 0.0122(8) -0.0033(7)

loop_
_atom_type_symbol
_atom_type_description
_atom_type_scat_dispersion_real
_atom_type_scat_dispersion_imag
_atom_type_scat_source
C C 0.0033 0.0016 'International Tables Vol C Tables 4.2.6.8 and 6.1.1.4'
H H 0.0000 0.0000 'International Tables Vol C Tables 4.2.6.8 and 6.1.1.4'
N N 0.0061 0.0033 'International Tables Vol C Tables 4.2.6.8 and 6.1.1.4'
O O 0.0106 0.0060 'International Tables Vol C Tables 4.2.6.8 and 6.1.1.4'

loop_
_geom_angle_atom_site_label_1
_geom_angle_atom_site_label_2
_geom_angle_atom_site_label_3
_geom_angle
O2 C1 O1 118.83(19)
O2 C1 C4 133.7(2)
O1 C1 C4 107.39(18)
C5 C2 O1 114.14(17)
C5 C2 C3 134.12(19)
O1 C2 C3 110.67(18)
C8 C3 C2 125.26(19)
C8 C3 C4 129.73(18)
C2 C3 C4 104.99(17)
C21 C4 C3 131.63(19)
C21 C4 C1 119.37(19)
C3 C4 C1 106.92(17)
C2 C5 C7 126.17(18)
C2 C5 C6 118.9(2)
C7 C5 C6 114.48(19)
N1 C6 C5 178.4(2)
N2 C7 C5 174.7(2)
C3 C8 C9 120.43(17)
C3 C8 C15 120.70(19)
C9 C8 C15 118.85(18)
C14 C9 C10 118.2(2)
C14 C9 C8 122.74(18)
C10 C9 C8 118.99(19)
C11 C10 C9 120.7(2)
C11 C10 H10 119.6
C9 C10 H10 119.6
C12 C11 C10 120.2(2)
C12 C11 H11 119.9
C10 C11 H11 119.9
C11 C12 C13 120.0(2)
C11 C12 H12 120.0
C13 C12 H12 120.0
C14 C13 C12 120.2(2)
C14 C13 H13 119.9
C12 C13 H13 119.9
C13 C14 C9 120.6(2)
C13 C14 H14 119.7
C9 C14 H14 119.7
C20 C15 C16 118.88(19)
C20 C15 C8 119.40(18)
C16 C15 C8 121.69(19)
C17 C16 C15 120.1(2)
C17 C16 H16 120.0
C15 C16 H16 120.0
C18 C17 C16 120.5(2)
C18 C17 H17 119.7
C16 C17 H17 119.7
C17 C18 C19 120.0(2)
C17 C18 H18 120.0
C19 C18 H18 120.0
C18 C19 C20 119.9(2)
C18 C19 H19 120.0
C20 C19 H19 120.0
C19 C20 C15 120.6(2)
C19 C20 H20 119.7
C15 C20 H20 119.7
C4 C21 C23 126.1(2)
C4 C21 C22 124.63(19)
C23 C21 C22 109.08(18)
C21 C23 C24 103.67(18)
C21 C23 H23B 111.0
C24 C23 H23B 111.0
C21 C23 H23A 111.0
C24 C23 H23A 111.0
H23B C23 H23A 109.0
C25 C24 C23 103.39(19)
C25 C24 H24A 111.1
C23 C24 H24A 111.1
C25 C24 H24B 111.1
C23 C24 H24B 111.1
H24A C24 H24B 109.0
C24 C25 C22 103.53(19)
C24 C25 H25B 111.1
C22 C25 H25B 111.1
C24 C25 H25A 111.1
C22 C25 H25A 111.1
H25B C25 H25A 109.0
C21 C22 C25 104.86(18)
C21 C22 H22A 110.8
C25 C22 H22A 110.8
C21 C22 H22B 110.8
C25 C22 H22B 110.8
H22A C22 H22B 108.9
C2 O1 C1 109.53(15)

loop_
_geom_bond_atom_site_label_1
_geom_bond_atom_site_label_2
_geom_bond_distance
C1 O2 1.193(3)
C1 O1 1.413(3)
C1 C4 1.474(3)
C2 C5 1.367(3)
C2 O1 1.370(2)
C2 C3 1.457(3)
C3 C8 1.389(3)
C3 C4 1.467(3)
C4 C21 1.357(3)
C5 C7 1.429(3)
C5 C6 1.436(3)
C6 N1 1.147(3)
C7 N2 1.146(3)
C8 C9 1.467(3)
C8 C15 1.479(3)
C9 C14 1.404(3)
C9 C10 1.407(3)
C10 C11 1.385(3)
C10 H10 0.9300
C11 C12 1.383(4)
C11 H11 0.9300
C12 C13 1.390(3)
C12 H12 0.9300
C13 C14 1.386(3)
C13 H13 0.9300
C14 H14 0.9300
C15 C20 1.397(3)
C15 C16 1.402(3)
C16 C17 1.392(3)
C16 H16 0.9300
C17 C18 1.381(3)
C17 H17 0.9300
C18 C19 1.390(3)
C18 H18 0.9300
C19 C20 1.392(3)
C19 H19 0.9300
C20 H20 0.9300
C21 C23 1.502(3)
C21 C22 1.508(3)
C23 C24 1.533(3)
C23 H23B 0.9700
C23 H23A 0.9700
C24 C25 1.523(4)
C24 H24A 0.9700
C24 H24B 0.9700
C25 C22 1.535(3)
C25 H25B 0.9700
C25 H25A 0.9700
C22 H22A 0.9700
C22 H22B 0.9700

loop_
_geom_torsion_atom_site_label_1
_geom_torsion_atom_site_label_2
_geom_torsion_atom_site_label_3
_geom_torsion_atom_site_label_4
_geom_torsion
C5 C2 C3 C8 -16.2(4)
O1 C2 C3 C8 176.70(18)
C5 C2 C3 C4 162.1(2)
O1 C2 C3 C4 -5.0(2)
C8 C3 C4 C21 -18.1(4)
C2 C3 C4 C21 163.7(2)
C8 C3 C4 C1 178.9(2)
C2 C3 C4 C1 0.7(2)
O2 C1 C4 C21 13.8(4)
O1 C1 C4 C21 -161.89(18)
O2 C1 C4 C3 179.3(2)
O1 C1 C4 C3 3.6(2)
O1 C2 C5 C7 169.7(2)
C3 C2 C5 C7 3.0(4)
O1 C2 C5 C6 -2.0(3)
C3 C2 C5 C6 -168.8(2)
C2 C5 C6 N1 146(9)
C7 C5 C6 N1 -27(9)
C2 C5 C7 N2 -151(3)
C6 C5 C7 N2 22(3)
C2 C3 C8 C9 -39.0(3)
C4 C3 C8 C9 143.1(2)
C2 C3 C8 C15 142.3(2)
C4 C3 C8 C15 -35.6(3)
C3 C8 C9 C14 150.6(2)
C15 C8 C9 C14 -30.7(3)
C3 C8 C9 C10 -32.5(3)
C15 C8 C9 C10 146.25(18)
C14 C9 C10 C11 -2.0(3)
C8 C9 C10 C11 -179.10(19)
C9 C10 C11 C12 1.6(3)
C10 C11 C12 C13 -0.1(3)
C11 C12 C13 C14 -1.0(3)
C12 C13 C14 C9 0.5(3)
C10 C9 C14 C13 1.0(3)
C8 C9 C14 C13 177.96(19)
C3 C8 C15 C20 -36.6(3)
C9 C8 C15 C20 144.64(19)
C3 C8 C15 C16 145.0(2)
C9 C8 C15 C16 -33.8(3)
C20 C15 C16 C17 0.7(3)
C8 C15 C16 C17 179.12(19)
C15 C16 C17 C18 -0.1(3)
C16 C17 C18 C19 -0.2(3)
C17 C18 C19 C20 0.0(3)
C18 C19 C20 C15 0.5(3)
C16 C15 C20 C19 -0.9(3)
C8 C15 C20 C19 -179.34(18)
C3 C4 C21 C23 0.9(4)
C1 C4 C21 C23 162.2(2)
C3 C4 C21 C22 -173.2(2)
C1 C4 C21 C22 -12.0(3)
C4 C21 C23 C24 -156.8(2)
C22 C21 C23 C24 18.1(2)
C21 C23 C24 C25 -35.3(2)
C23 C24 C25 C22 39.3(2)
C4 C21 C22 C25 -179.0(2)
C23 C21 C22 C25 6.0(2)
C24 C25 C22 C21 -28.0(2)
C5 C2 O1 C1 -162.42(18)
C3 C2 O1 C1 7.5(2)
O2 C1 O1 C2 176.74(19)
C4 C1 O1 C2 -6.8(2)
